data_4312715
loop_
_publ_author_name
'Claus Becker'
'Iris Kieltsch'
'Diego Broggini'
'Antonio Mezzetti'

_publ_section_title
;
 Bridging Fluorides and Hard/Soft Mismatch in d6 and d8 Complexes: The
 Case of [Tl(\m-F)3Ru(PPh3)3]
;
_journal_name_full 'Inorganic Chemistry'
_journal_page_first 8417
_journal_page_last 8429
_journal_paper_doi 10.1021/ic034888e
_journal_volume 42
_journal_year 2003
_chemical_formula_sum 'C73 H62 Cl5 F2 P4 Ru2 Tl'
_chemical_formula_weight 1684.87
_chemical_name_common '[Ru2F2Cl3(PPh3)4Tl].CH2Cl2'
_chemical_name_systematic
; 
 ? 
;
_space_group_IT_number 14
_symmetry_cell_setting monoclinic
_symmetry_space_group_name_Hall '-P 2ybc'
_symmetry_space_group_name_H-M 'P 1 21/c 1'
_atom_sites_solution_hydrogens geom
_atom_sites_solution_primary direct
_atom_sites_solution_secondary difmap
_audit_creation_method SHELXL-97
_cell_angle_alpha 90.00
_cell_angle_beta 110.084(12)
_cell_angle_gamma 90.00
_cell_formula_units_Z 4
_cell_length_a 19.725(7)
_cell_length_b 14.541(6)
_cell_length_c 26.270(10)
_cell_measurement_reflns_used 6316
_cell_measurement_temperature 293(2)
_cell_measurement_theta_max 55.854
_cell_measurement_theta_min 4.512
_cell_volume 7077(5)
_computing_structure_refinement 'SHELXL-97 (Sheldrick, 1997)'
_computing_structure_solution 'SHELXS-97 (Sheldrick, 1990)'
_diffrn_ambient_temperature 293(2)
_diffrn_measured_fraction_theta_full 0.995
_diffrn_measured_fraction_theta_max 0.995
_diffrn_measurement_device_type 'SMART Platform'
_diffrn_measurement_method 'w/ scan'
_diffrn_radiation_monochromator graphite
_diffrn_radiation_source 'fine-focus sealed tube'
_diffrn_radiation_type MoK\a
_diffrn_radiation_wavelength 0.71073
_diffrn_reflns_av_R_equivalents 0.0393
_diffrn_reflns_av_sigmaI/netI 0.1283
_diffrn_reflns_limit_h_max 24
_diffrn_reflns_limit_h_min -21
_diffrn_reflns_limit_k_max 18
_diffrn_reflns_limit_k_min -17
_diffrn_reflns_limit_l_max 27
_diffrn_reflns_limit_l_min -32
_diffrn_reflns_number 44840
_diffrn_reflns_theta_full 26.41
_diffrn_reflns_theta_max 26.41
_diffrn_reflns_theta_min 2.12
_exptl_absorpt_coefficient_mu 3.018
_exptl_absorpt_correction_T_max 0.9477
_exptl_absorpt_correction_T_min 0.6603
_exptl_absorpt_correction_type empirical
_exptl_absorpt_process_details SADABS
_exptl_crystal_colour red
_exptl_crystal_density_diffrn 1.581
_exptl_crystal_density_meas ?
_exptl_crystal_density_method 'not measured'
_exptl_crystal_description needle
_exptl_crystal_F_000 3328
_exptl_crystal_size_max 0.15
_exptl_crystal_size_mid 0.05
_exptl_crystal_size_min 0.02
_refine_diff_density_max 2.022
_refine_diff_density_min -1.347
_refine_diff_density_rms 0.107
_refine_ls_extinction_method none
_refine_ls_goodness_of_fit_ref 1.065
_refine_ls_hydrogen_treatment mixed
_refine_ls_matrix_type full
_refine_ls_number_parameters 832
_refine_ls_number_reflns 14469
_refine_ls_number_restraints 6
_refine_ls_restrained_S_all 1.066
_refine_ls_R_factor_all 0.0749
_refine_ls_R_factor_gt 0.0507
_refine_ls_shift/su_max 0.037
_refine_ls_shift/su_mean 0.001
_refine_ls_structure_factor_coef Fsqd
_refine_ls_weighting_details 'calc w=1/[\s^2^(Fo^2^)+(0.0000P)^2^+4.0477P] where P=(Fo^2^+2Fc^2^)/3'
_refine_ls_weighting_scheme calc
_refine_ls_wR_factor_gt 0.1484
_refine_ls_wR_factor_ref 0.1728
_reflns_number_gt 10769
_reflns_number_total 14469
_reflns_threshold_expression >2sigma(I)
_cod_data_source_file ic034888esi20030728_100008_2.cif
_cod_data_source_block '[Ru2TlF2Cl3(PPh3)4](from_pure_sample)'
_cod_depositor_comments
;
The following automatic conversions were performed:

'_exptl_crystal_density_meas' value 'not measured' was changed to '?'
- the value is perceived as not measured.

Automatic conversion script
Id: cif_fix_values 3008 2015-01-20 13:52:24Z robertas 
;
_cod_database_code 4312715

loop_
_symmetry_equiv_pos_as_xyz
'x, y, z'
'-x, y+1/2, -z+1/2'
'-x, -y, -z'
'x, -y-1/2, z-1/2'

loop_
_atom_site_label
_atom_site_type_symbol
_atom_site_fract_x
_atom_site_fract_y
_atom_site_fract_z
_atom_site_U_iso_or_equiv
_atom_site_adp_type
_atom_site_occupancy
_atom_site_symmetry_multiplicity
_atom_site_calc_flag
_atom_site_refinement_flags
_atom_site_disorder_assembly
_atom_site_disorder_group
Tl1 Tl 0.595921(17) 0.97254(3) 0.589632(12) 0.07671(14) Uani 1 1 d . . .
Ru1 Ru 0.67137(2) 0.91088(3) 0.479673(16) 0.03507(12) Uani 1 1 d . . .
Ru2 Ru 0.73826(2) 0.79845(3) 0.589955(16) 0.03750(13) Uani 1 1 d . . .
Cl3 Cl 0.74923(7) 0.78099(10) 0.50338(5) 0.0442(3) Uani 1 1 d . . .
Cl4 Cl 0.58933(8) 1.03469(10) 0.47836(6) 0.0512(3) Uani 1 1 d . . .
Cl5 Cl 0.70529(8) 0.84997(11) 0.66523(6) 0.0512(3) Uani 1 1 d . . .
P1 P 0.74386(8) 0.99472(11) 0.44654(6) 0.0417(3) Uani 1 1 d . . .
P2 P 0.59513(7) 0.84802(10) 0.40163(5) 0.0387(3) Uani 1 1 d . . .
P3 P 0.85961(8) 0.77794(11) 0.63181(6) 0.0442(3) Uani 1 1 d . . .
P4 P 0.70350(8) 0.65339(11) 0.60124(6) 0.0429(3) Uani 1 1 d . . .
F1 F 0.62914(16) 0.8356(2) 0.53480(12) 0.0448(7) Uani 1 1 d . . .
F2 F 0.73695(17) 0.9456(2) 0.56421(12) 0.0473(8) Uani 1 1 d . . .
C1 C 0.7135(3) 1.0530(4) 0.3799(3) 0.0511(14) Uani 1 1 d . . .
C6 C 0.7251(4) 1.0221(5) 0.3341(3) 0.0649(18) Uani 1 1 d . . .
H6A H 0.7504 0.9676 0.3356 0.078 Uiso 1 1 calc R . .
C5 C 0.7001(5) 1.0704(7) 0.2861(3) 0.088(3) Uani 1 1 d . . .
H5A H 0.7091 1.0484 0.2558 0.105 Uiso 1 1 calc R . .
C4 C 0.6621(6) 1.1500(8) 0.2825(4) 0.101(3) Uani 1 1 d . . .
H4A H 0.6443 1.1814 0.2497 0.121 Uiso 1 1 calc R . .
C3 C 0.6505(6) 1.1828(7) 0.3269(4) 0.098(3) Uani 1 1 d . . .
H3A H 0.6260 1.2381 0.3248 0.117 Uiso 1 1 calc R . .
C2 C 0.6746(4) 1.1348(6) 0.3757(3) 0.075(2) Uani 1 1 d . . .
H2A H 0.6649 1.1572 0.4056 0.090 Uiso 1 1 calc R . .
C7 C 0.7836(3) 1.0982(4) 0.4870(3) 0.0508(14) Uani 1 1 d . . .
C8 C 0.7599(4) 1.1300(5) 0.5278(3) 0.0669(18) Uani 1 1 d . . .
H8A H 0.7280 1.0945 0.5386 0.080 Uiso 1 1 calc R . .
C9 C 0.7834(5) 1.2148(6) 0.5528(4) 0.086(2) Uani 1 1 d . . .
H9A H 0.7657 1.2365 0.5792 0.103 Uiso 1 1 calc R . .
C10 C 0.8331(5) 1.2667(6) 0.5383(4) 0.086(3) Uani 1 1 d . . .
H10A H 0.8495 1.3226 0.5554 0.104 Uiso 1 1 calc R . .
C11 C 0.8579(4) 1.2355(5) 0.4989(4) 0.079(2) Uani 1 1 d . . .
H11A H 0.8912 1.2704 0.4894 0.095 Uiso 1 1 calc R . .
C12 C 0.8339(4) 1.1514(5) 0.4725(3) 0.0667(18) Uani 1 1 d . . .
H12A H 0.8511 1.1310 0.4457 0.080 Uiso 1 1 calc R . .
C13 C 0.8229(3) 0.9293(4) 0.4455(2) 0.0458(13) Uani 1 1 d . . .
C14 C 0.8922(3) 0.9434(5) 0.4828(2) 0.0496(14) Uani 1 1 d . . .
H14A H 0.9003 0.9909 0.5079 0.059 Uiso 1 1 calc R . .
C15 C 0.9494(3) 0.8872(5) 0.4829(3) 0.0608(17) Uani 1 1 d . . .
H15A H 0.9953 0.8980 0.5078 0.073 Uiso 1 1 calc R . .
C16 C 0.9387(4) 0.8156(5) 0.4465(3) 0.0620(17) Uani 1 1 d . . .
H16A H 0.9774 0.7794 0.4461 0.074 Uiso 1 1 calc R . .
C17 C 0.8711(3) 0.7983(5) 0.4111(3) 0.0601(17) Uani 1 1 d . . .
H17A H 0.8637 0.7490 0.3873 0.072 Uiso 1 1 calc R . .
C18 C 0.8128(3) 0.8535(5) 0.4102(3) 0.0542(15) Uani 1 1 d . . .
H18A H 0.7669 0.8402 0.3860 0.065 Uiso 1 1 calc R . .
C19 C 0.5293(3) 0.9153(5) 0.3463(2) 0.0487(14) Uani 1 1 d . . .
C20 C 0.4766(4) 0.8695(6) 0.3059(3) 0.070(2) Uani 1 1 d . . .
H20A H 0.4741 0.8057 0.3070 0.084 Uiso 1 1 calc R . .
C21 C 0.4271(4) 0.9170(8) 0.2634(3) 0.087(3) Uani 1 1 d . . .
H21A H 0.3921 0.8854 0.2360 0.105 Uiso 1 1 calc R . .
C22 C 0.4302(5) 1.0102(8) 0.2624(4) 0.091(3) Uani 1 1 d . . .
H22A H 0.3970 1.0419 0.2339 0.110 Uiso 1 1 calc R . .
C23 C 0.4814(5) 1.0591(7) 0.3025(3) 0.092(3) Uani 1 1 d . . .
H23A H 0.4831 1.1230 0.3018 0.111 Uiso 1 1 calc R . .
C24 C 0.5306(4) 1.0085(5) 0.3444(3) 0.0634(18) Uani 1 1 d . . .
H24A H 0.5654 1.0400 0.3720 0.076 Uiso 1 1 calc R . .
C25 C 0.5291(3) 0.7711(4) 0.4156(2) 0.0447(12) Uani 1 1 d . . .
C26 C 0.5087(4) 0.6857(5) 0.3917(3) 0.070(2) Uani 1 1 d . . .
H26A H 0.5338 0.6597 0.3712 0.084 Uiso 1 1 calc R . .
C27 C 0.4507(5) 0.6390(6) 0.3984(4) 0.091(3) Uani 1 1 d . . .
H27A H 0.4370 0.5824 0.3815 0.110 Uiso 1 1 calc R . .
C28 C 0.4135(4) 0.6748(6) 0.4295(4) 0.073(2) Uani 1 1 d . . .
H28A H 0.3750 0.6429 0.4338 0.088 Uiso 1 1 calc R . .
C29 C 0.4342(3) 0.7582(5) 0.4540(3) 0.0607(17) Uani 1 1 d . . .
H29A H 0.4096 0.7829 0.4754 0.073 Uiso 1 1 calc R . .
C30 C 0.4917(3) 0.8065(4) 0.4474(2) 0.0494(14) Uani 1 1 d . . .
H30A H 0.5051 0.8631 0.4645 0.059 Uiso 1 1 calc R . .
C31 C 0.6354(3) 0.7753(4) 0.3622(2) 0.0424(12) Uani 1 1 d . . .
C32 C 0.6373(3) 0.8036(5) 0.3121(2) 0.0521(14) Uani 1 1 d . . .
H32A H 0.6136 0.8573 0.2965 0.062 Uiso 1 1 calc R . .
C33 C 0.6742(4) 0.7529(5) 0.2852(3) 0.0602(17) Uani 1 1 d . . .
H33A H 0.6750 0.7727 0.2517 0.072 Uiso 1 1 calc R . .
C34 C 0.7101(4) 0.6721(5) 0.3083(3) 0.0634(18) Uani 1 1 d . . .
H34A H 0.7352 0.6382 0.2906 0.076 Uiso 1 1 calc R . .
C35 C 0.7078(3) 0.6432(5) 0.3576(3) 0.0560(16) Uani 1 1 d . . .
H35A H 0.7314 0.5893 0.3730 0.067 Uiso 1 1 calc R . .
C36 C 0.6709(3) 0.6928(4) 0.3848(2) 0.0498(14) Uani 1 1 d . . .
H36A H 0.6695 0.6718 0.4179 0.060 Uiso 1 1 calc R . .
C37 C 0.9077(3) 0.7733(4) 0.7065(3) 0.0537(15) Uani 1 1 d . . .
C38 C 0.8797(4) 0.8211(6) 0.7398(3) 0.0660(19) Uani 1 1 d . . .
H38A H 0.8350 0.8496 0.7252 0.079 Uiso 1 1 calc R . .
C39 C 0.9177(5) 0.8276(7) 0.7952(3) 0.087(3) Uani 1 1 d . . .
H39A H 0.8980 0.8594 0.8175 0.104 Uiso 1 1 calc R . .
C40 C 0.9840(5) 0.7873(7) 0.8167(3) 0.090(3) Uani 1 1 d . . .
H40A H 1.0093 0.7904 0.8537 0.108 Uiso 1 1 calc R . .
C41 C 1.0123(5) 0.7431(8) 0.7837(4) 0.094(3) Uani 1 1 d . . .
H41A H 1.0581 0.7176 0.7986 0.113 Uiso 1 1 calc R . .
C42 C 0.9762(4) 0.7342(6) 0.7291(3) 0.074(2) Uani 1 1 d . . .
H42A H 0.9971 0.7026 0.7074 0.089 Uiso 1 1 calc R . .
C43 C 0.8973(3) 0.6795(4) 0.6060(3) 0.0516(14) Uani 1 1 d . . .
C44 C 0.9132(4) 0.5946(5) 0.6323(3) 0.0654(18) Uani 1 1 d . . .
H44A H 0.9088 0.5876 0.6662 0.078 Uiso 1 1 calc R . .
C45 C 0.9357(5) 0.5203(6) 0.6086(5) 0.091(3) Uani 1 1 d . . .
H45A H 0.9458 0.4643 0.6268 0.109 Uiso 1 1 calc R . .
C46 C 0.9429(5) 0.5288(7) 0.5592(5) 0.094(3) Uani 1 1 d . . .
H46A H 0.9586 0.4792 0.5439 0.112 Uiso 1 1 calc R . .
C47 C 0.9269(4) 0.6113(7) 0.5320(4) 0.085(3) Uani 1 1 d . . .
H47A H 0.9312 0.6166 0.4980 0.103 Uiso 1 1 calc R . .
C48 C 0.9045(3) 0.6864(5) 0.5544(3) 0.0597(16) Uani 1 1 d . . .
H48A H 0.8942 0.7417 0.5355 0.072 Uiso 1 1 calc R . .
C49 C 0.9141(3) 0.8746(5) 0.6226(3) 0.0561(16) Uani 1 1 d . . .
C50 C 0.8895(5) 0.9636(5) 0.6221(4) 0.079(2) Uani 1 1 d . . .
H50A H 0.8423 0.9733 0.6206 0.095 Uiso 1 1 calc R . .
C51 C 0.9333(7) 1.0388(7) 0.6237(4) 0.112(4) Uani 1 1 d . . .
H51A H 0.9153 1.0980 0.6231 0.134 Uiso 1 1 calc R . .
C52 C 1.0028(7) 1.0259(10) 0.6261(4) 0.114(5) Uani 1 1 d . . .
H52A H 1.0328 1.0763 0.6287 0.136 Uiso 1 1 calc R . .
C53 C 1.0279(5) 0.9402(9) 0.6248(3) 0.090(3) Uani 1 1 d . . .
H53A H 1.0749 0.9318 0.6253 0.108 Uiso 1 1 calc R . .
C54 C 0.9838(4) 0.8631(6) 0.6228(3) 0.075(2) Uani 1 1 d . . .
H54A H 1.0016 0.8042 0.6216 0.090 Uiso 1 1 calc R . .
C55 C 0.7607(3) 0.5763(4) 0.6539(2) 0.0487(14) Uani 1 1 d . . .
C56 C 0.7724(4) 0.4847(5) 0.6449(3) 0.0631(18) Uani 1 1 d . . .
H56A H 0.7490 0.4587 0.6110 0.076 Uiso 1 1 calc R . .
C57 C 0.8193(5) 0.4307(6) 0.6867(4) 0.084(3) Uani 1 1 d . . .
H57A H 0.8284 0.3697 0.6807 0.101 Uiso 1 1 calc R . .
C58 C 0.8520(6) 0.4712(7) 0.7374(4) 0.101(3) Uani 1 1 d . . .
H58A H 0.8829 0.4362 0.7655 0.121 Uiso 1 1 calc R . .
C59 C 0.8396(4) 0.5611(6) 0.7469(3) 0.079(2) Uani 1 1 d . . .
H59A H 0.8624 0.5864 0.7811 0.094 Uiso 1 1 calc R . .
C60 C 0.7933(4) 0.6147(5) 0.7060(3) 0.0587(17) Uani 1 1 d . . .
H60A H 0.7839 0.6752 0.7128 0.070 Uiso 1 1 calc R . .
C61 C 0.6206(3) 0.6506(4) 0.6191(3) 0.0510(14) Uani 1 1 d . . .
C62 C 0.5627(4) 0.7082(5) 0.5919(3) 0.0658(19) Uani 1 1 d . . .
H62A H 0.5648 0.7450 0.5636 0.079 Uiso 1 1 calc R . .
C63 C 0.5021(4) 0.7103(6) 0.6075(4) 0.079(2) Uani 1 1 d . . .
H63A H 0.4642 0.7499 0.5900 0.095 Uiso 1 1 calc R . .
C64 C 0.4978(4) 0.6549(6) 0.6481(3) 0.075(2) Uani 1 1 d . . .
H64A H 0.4572 0.6574 0.6584 0.090 Uiso 1 1 calc R . .
C65 C 0.5522(4) 0.5960(6) 0.6735(3) 0.072(2) Uani 1 1 d . . .
H65A H 0.5485 0.5569 0.7005 0.086 Uiso 1 1 calc R . .
C66 C 0.6137(4) 0.5946(5) 0.6590(3) 0.0589(16) Uani 1 1 d . . .
H66A H 0.6511 0.5545 0.6767 0.071 Uiso 1 1 calc R . .
C67 C 0.6806(3) 0.5807(4) 0.5404(2) 0.0473(13) Uani 1 1 d . . .
C68 C 0.7371(4) 0.5541(5) 0.5226(3) 0.0584(16) Uani 1 1 d . . .
H68A H 0.7834 0.5767 0.5402 0.070 Uiso 1 1 calc R . .
C69 C 0.7247(5) 0.4947(6) 0.4792(3) 0.070(2) Uani 1 1 d . . .
H69A H 0.7624 0.4762 0.4679 0.084 Uiso 1 1 calc R . .
C70 C 0.6548(5) 0.4632(5) 0.4528(3) 0.077(2) Uani 1 1 d . . .
H70A H 0.6460 0.4220 0.4242 0.092 Uiso 1 1 calc R . .
C71 C 0.5992(5) 0.4917(6) 0.4682(4) 0.080(2) Uani 1 1 d . . .
H71A H 0.5523 0.4728 0.4489 0.096 Uiso 1 1 calc R . .
C72 C 0.6123(4) 0.5490(5) 0.5127(3) 0.0634(18) Uani 1 1 d . . .
H72A H 0.5742 0.5662 0.5240 0.076 Uiso 1 1 calc R . .
C1S C 1.2358(11) 0.5834(15) 0.8042(12) 0.229(15) Uani 0.794(10) 1 d PD . .
Cl1S Cl 1.1565(5) 0.5868(8) 0.7645(4) 0.262(5) Uani 0.794(10) 1 d PD . .
Cl2S Cl 1.2865(5) 0.6731(6) 0.8256(4) 0.236(4) Uani 0.794(10) 1 d PD . .
Cl3S Cl 0.8363(13) 0.2751(18) 0.3459(7) 0.285(14) Uani 0.435(13) 1 d PD A 1
C2S C 0.8953(5) 0.3490(11) 0.3811(5) 0.232(8) Uani 0.435(13) 1 d PD A 1
Cl4S Cl 0.8533(11) 0.4552(15) 0.3877(9) 0.316(14) Uani 0.435(13) 1 d PD A 1
Cl5S Cl 0.7528(5) 0.3999(7) 0.3499(5) 0.147(5) Uani 0.357(10) 1 d PD B 2
C3S C 0.8091(14) 0.312(2) 0.3621(19) 0.122(15) Uani 0.357(10) 1 d PD B 2
Cl6S Cl 0.8953(5) 0.3490(11) 0.3811(5) 0.232(8) Uani 0.357(10) 1 d PD B 2

loop_
_atom_site_aniso_label
_atom_site_aniso_U_11
_atom_site_aniso_U_22
_atom_site_aniso_U_33
_atom_site_aniso_U_23
_atom_site_aniso_U_13
_atom_site_aniso_U_12
Tl1 0.0805(2) 0.1001(3) 0.05268(19) 0.00512(15) 0.02687(16) 0.02821(17)
Ru1 0.0408(2) 0.0357(2) 0.0295(2) -0.00077(16) 0.01307(17) -0.00172(17)
Ru2 0.0435(2) 0.0378(2) 0.0296(2) 0.00157(16) 0.01058(18) -0.00500(17)
Cl3 0.0531(7) 0.0445(7) 0.0347(6) 0.0014(5) 0.0147(6) 0.0042(6)
Cl4 0.0566(8) 0.0482(8) 0.0528(8) -0.0035(6) 0.0239(7) 0.0039(6)
Cl5 0.0587(8) 0.0599(9) 0.0353(7) -0.0010(6) 0.0165(6) -0.0041(7)
P1 0.0452(7) 0.0425(8) 0.0398(8) -0.0020(6) 0.0177(6) -0.0031(6)
P2 0.0431(7) 0.0391(8) 0.0338(7) -0.0004(5) 0.0130(6) 0.0005(6)
P3 0.0452(7) 0.0450(8) 0.0383(7) 0.0036(6) 0.0090(6) -0.0079(6)
P4 0.0449(7) 0.0438(8) 0.0370(7) 0.0023(6) 0.0100(6) -0.0069(6)
F1 0.0483(17) 0.0481(18) 0.0376(16) 0.0007(14) 0.0144(13) -0.0011(14)
F2 0.0590(19) 0.057(2) 0.0293(15) 0.0092(14) 0.0189(14) 0.0134(15)
C1 0.061(4) 0.048(3) 0.046(3) 0.010(3) 0.021(3) -0.004(3)
C6 0.079(5) 0.071(5) 0.044(4) 0.006(3) 0.021(3) 0.001(4)
C5 0.116(7) 0.103(7) 0.046(4) 0.005(4) 0.031(4) -0.005(6)
C4 0.121(7) 0.119(9) 0.068(6) 0.053(6) 0.038(5) 0.022(6)
C3 0.125(7) 0.083(6) 0.097(7) 0.052(5) 0.052(6) 0.043(6)
C2 0.088(5) 0.078(5) 0.071(5) 0.026(4) 0.043(4) 0.019(4)
C7 0.051(3) 0.045(3) 0.053(3) -0.006(3) 0.013(3) -0.009(3)
C8 0.077(4) 0.052(4) 0.072(5) -0.021(4) 0.027(4) -0.016(3)
C9 0.091(6) 0.068(5) 0.094(6) -0.026(5) 0.027(5) -0.008(4)
C10 0.091(6) 0.057(5) 0.098(7) -0.018(5) 0.015(5) -0.021(4)
C11 0.075(5) 0.053(4) 0.104(7) 0.005(4) 0.023(5) -0.024(4)
C12 0.066(4) 0.057(4) 0.079(5) 0.006(4) 0.026(4) -0.011(3)
C13 0.046(3) 0.054(4) 0.039(3) -0.002(3) 0.017(2) -0.007(3)
C14 0.049(3) 0.066(4) 0.034(3) 0.000(3) 0.015(2) -0.010(3)
C15 0.042(3) 0.083(5) 0.055(4) 0.010(4) 0.014(3) -0.001(3)
C16 0.058(4) 0.063(4) 0.072(5) 0.003(4) 0.032(3) 0.004(3)
C17 0.056(4) 0.065(4) 0.064(4) -0.006(3) 0.027(3) -0.001(3)
C18 0.041(3) 0.066(4) 0.054(4) -0.007(3) 0.015(3) -0.010(3)
C19 0.047(3) 0.061(4) 0.038(3) 0.005(3) 0.014(2) 0.012(3)
C20 0.059(4) 0.079(5) 0.054(4) 0.001(4) -0.005(3) 0.006(4)
C21 0.068(5) 0.115(8) 0.056(5) -0.003(5) -0.007(4) 0.013(5)
C22 0.086(6) 0.124(9) 0.052(5) 0.021(5) 0.008(4) 0.044(6)
C23 0.114(7) 0.092(6) 0.059(5) 0.021(5) 0.014(5) 0.045(6)
C24 0.075(4) 0.056(4) 0.053(4) 0.007(3) 0.015(3) 0.008(3)
C25 0.047(3) 0.044(3) 0.043(3) -0.005(2) 0.016(2) -0.005(2)
C26 0.072(4) 0.062(4) 0.086(5) -0.026(4) 0.040(4) -0.018(3)
C27 0.091(6) 0.066(5) 0.125(8) -0.026(5) 0.047(6) -0.034(4)
C28 0.059(4) 0.069(5) 0.103(6) -0.004(4) 0.041(4) -0.021(4)
C29 0.053(3) 0.060(4) 0.073(4) -0.002(3) 0.026(3) -0.005(3)
C30 0.046(3) 0.052(4) 0.050(3) -0.006(3) 0.016(3) -0.005(3)
C31 0.045(3) 0.050(3) 0.032(3) -0.010(2) 0.013(2) -0.007(2)
C32 0.058(3) 0.057(4) 0.039(3) -0.006(3) 0.014(3) -0.001(3)
C33 0.066(4) 0.080(5) 0.038(3) -0.007(3) 0.022(3) -0.005(4)
C34 0.063(4) 0.067(4) 0.062(4) -0.022(4) 0.024(3) 0.005(3)
C35 0.061(4) 0.050(4) 0.052(4) -0.014(3) 0.012(3) 0.007(3)
C36 0.055(3) 0.050(4) 0.040(3) -0.002(3) 0.009(3) 0.005(3)
C37 0.055(3) 0.051(4) 0.044(3) 0.008(3) 0.003(3) -0.018(3)
C38 0.063(4) 0.078(5) 0.046(4) -0.007(3) 0.004(3) -0.015(4)
C39 0.090(6) 0.103(7) 0.058(5) -0.012(5) 0.011(4) -0.025(5)
C40 0.101(6) 0.107(7) 0.038(4) 0.010(4) -0.006(4) -0.035(5)
C41 0.077(5) 0.113(8) 0.066(6) 0.030(5) -0.008(4) -0.005(5)
C42 0.058(4) 0.096(6) 0.050(4) 0.012(4) -0.005(3) -0.002(4)
C43 0.040(3) 0.046(3) 0.060(4) 0.002(3) 0.007(3) -0.003(2)
C44 0.061(4) 0.055(4) 0.079(5) 0.007(4) 0.022(4) 0.000(3)
C45 0.073(5) 0.056(5) 0.143(10) 0.016(5) 0.035(6) 0.009(4)
C46 0.084(6) 0.072(6) 0.139(10) -0.008(6) 0.056(6) 0.011(4)
C47 0.075(5) 0.095(7) 0.098(6) -0.019(5) 0.044(5) 0.006(5)
C48 0.051(3) 0.060(4) 0.066(4) 0.000(3) 0.019(3) 0.002(3)
C49 0.054(3) 0.060(4) 0.047(3) 0.004(3) 0.009(3) -0.026(3)
C50 0.092(6) 0.053(5) 0.082(6) 0.005(4) 0.016(5) -0.025(4)
C51 0.139(10) 0.060(5) 0.098(8) 0.011(5) -0.008(7) -0.046(6)
C52 0.120(9) 0.147(11) 0.051(5) 0.009(6) 0.001(5) -0.087(8)
C53 0.086(6) 0.134(9) 0.058(5) -0.011(5) 0.033(4) -0.056(6)
C54 0.068(4) 0.095(6) 0.059(4) -0.008(4) 0.018(3) -0.038(4)
C55 0.054(3) 0.041(3) 0.047(3) 0.014(3) 0.012(3) -0.005(3)
C56 0.068(4) 0.057(4) 0.054(4) 0.016(3) 0.007(3) -0.002(3)
C57 0.095(6) 0.053(4) 0.091(6) 0.033(4) 0.015(5) 0.008(4)
C58 0.109(7) 0.089(7) 0.071(6) 0.042(5) -0.010(5) -0.013(5)
C59 0.081(5) 0.083(6) 0.053(4) 0.024(4) 0.000(4) -0.017(4)
C60 0.067(4) 0.054(4) 0.047(3) 0.012(3) 0.010(3) -0.017(3)
C61 0.050(3) 0.051(4) 0.051(3) -0.010(3) 0.016(3) -0.015(3)
C62 0.057(4) 0.067(5) 0.074(5) 0.008(4) 0.023(3) -0.014(3)
C63 0.057(4) 0.068(5) 0.110(7) -0.008(5) 0.025(4) -0.001(3)
C64 0.064(4) 0.093(6) 0.077(5) -0.029(5) 0.037(4) -0.015(4)
C65 0.088(5) 0.088(6) 0.054(4) -0.019(4) 0.042(4) -0.022(5)
C66 0.064(4) 0.070(4) 0.045(3) -0.005(3) 0.021(3) -0.013(3)
C67 0.056(3) 0.040(3) 0.043(3) -0.002(2) 0.014(3) -0.012(3)
C68 0.064(4) 0.056(4) 0.052(4) -0.004(3) 0.016(3) -0.010(3)
C69 0.089(5) 0.067(5) 0.058(4) -0.003(4) 0.031(4) 0.002(4)
C70 0.102(6) 0.061(5) 0.059(5) -0.022(4) 0.017(4) -0.022(4)
C71 0.077(5) 0.089(6) 0.072(5) -0.030(4) 0.024(4) -0.035(4)
C72 0.058(4) 0.074(5) 0.054(4) -0.006(3) 0.014(3) -0.022(3)
C1S 0.155(17) 0.15(2) 0.28(3) 0.04(2) -0.06(2) 0.021(15)
Cl1S 0.222(8) 0.319(13) 0.248(10) 0.070(9) 0.085(7) 0.018(8)
Cl2S 0.290(9) 0.235(9) 0.236(8) -0.041(7) 0.156(7) -0.026(7)
Cl3S 0.29(2) 0.35(3) 0.192(17) 0.035(16) 0.066(15) -0.15(2)
C2S 0.101(6) 0.37(2) 0.221(12) 0.026(13) 0.053(6) -0.018(8)
Cl4S 0.26(2) 0.39(3) 0.36(3) 0.07(2) 0.193(19) 0.17(2)
Cl5S 0.122(7) 0.123(8) 0.176(10) -0.052(7) 0.025(6) 0.024(5)
C3S 0.13(3) 0.13(3) 0.11(3) 0.04(2) 0.04(2) -0.02(2)
Cl6S 0.101(6) 0.37(2) 0.221(12) 0.026(13) 0.053(6) -0.018(8)

loop_
_atom_type_symbol
_atom_type_description
_atom_type_scat_dispersion_real
_atom_type_scat_dispersion_imag
_atom_type_scat_source
C C 0.0033 0.0016 'International Tables Vol C Tables 4.2.6.8 and 6.1.1.4'
H H 0.0000 0.0000 'International Tables Vol C Tables 4.2.6.8 and 6.1.1.4'
F F 0.0171 0.0103 'International Tables Vol C Tables 4.2.6.8 and 6.1.1.4'
P P 0.1023 0.0942 'International Tables Vol C Tables 4.2.6.8 and 6.1.1.4'
Cl Cl 0.1484 0.1585 'International Tables Vol C Tables 4.2.6.8 and 6.1.1.4'
Ru Ru -1.2594 0.8363 'International Tables Vol C Tables 4.2.6.8 and 6.1.1.4'
Tl Tl -2.8358 9.6688 'International Tables Vol C Tables 4.2.6.8 and 6.1.1.4'

loop_
_geom_angle_atom_site_label_1
_geom_angle_atom_site_label_2
_geom_angle_atom_site_label_3
_geom_angle
_geom_angle_site_symmetry_1
_geom_angle_site_symmetry_3
_geom_angle_publ_flag
F1 Tl1 Cl5 69.92(7) . . ?
F1 Tl1 Cl4 68.76(7) . . ?
Cl5 Tl1 Cl4 127.33(4) . . ?
F1 Tl1 F2 52.02(9) . . ?
Cl5 Tl1 F2 64.47(7) . . ?
Cl4 Tl1 F2 64.71(6) . . ?
F1 Tl1 Ru2 35.02(6) . . ?
Cl5 Tl1 Ru2 39.50(3) . . ?
Cl4 Tl1 Ru2 89.29(3) . . ?
F2 Tl1 Ru2 36.38(6) . . ?
F1 Tl1 Ru1 34.62(7) . . ?
Cl5 Tl1 Ru1 89.00(4) . . ?
Cl4 Tl1 Ru1 39.58(3) . . ?
F2 Tl1 Ru1 35.75(6) . . ?
Ru2 Tl1 Ru1 49.919(15) . . ?
F1 Ru1 F2 71.03(12) . . ?
F1 Ru1 P1 162.45(9) . . ?
F2 Ru1 P1 91.96(10) . . ?
F1 Ru1 P2 96.36(9) . . ?
F2 Ru1 P2 166.92(10) . . ?
P1 Ru1 P2 100.30(6) . . ?
F1 Ru1 Cl3 77.78(9) . . ?
F2 Ru1 Cl3 79.39(9) . . ?
P1 Ru1 Cl3 95.28(6) . . ?
P2 Ru1 Cl3 94.84(5) . . ?
F1 Ru1 Cl4 88.68(9) . . ?
F2 Ru1 Cl4 90.13(9) . . ?
P1 Ru1 Cl4 95.83(6) . . ?
P2 Ru1 Cl4 93.11(6) . . ?
Cl3 Ru1 Cl4 164.96(5) . . ?
F1 Ru1 Ru2 43.76(8) . . ?
F2 Ru1 Ru2 44.61(9) . . ?
P1 Ru1 Ru2 120.35(5) . . ?
P2 Ru1 Ru2 123.44(5) . . ?
Cl3 Ru1 Ru2 47.69(3) . . ?
Cl4 Ru1 Ru2 117.48(4) . . ?
F1 Ru1 Tl1 43.67(9) . . ?
F2 Ru1 Tl1 55.03(9) . . ?
P1 Ru1 Tl1 129.10(5) . . ?
P2 Ru1 Tl1 118.12(5) . . ?
Cl3 Ru1 Tl1 112.09(4) . . ?
Cl4 Ru1 Tl1 52.87(4) . . ?
Ru2 Ru1 Tl1 64.95(3) . . ?
F1 Ru2 F2 70.19(12) . . ?
F1 Ru2 P4 92.46(9) . . ?
F2 Ru2 P4 162.61(9) . . ?
F1 Ru2 P3 166.21(9) . . ?
F2 Ru2 P3 99.86(9) . . ?
P4 Ru2 P3 97.44(6) . . ?
F1 Ru2 Cl3 77.67(9) . . ?
F2 Ru2 Cl3 78.94(9) . . ?
P4 Ru2 Cl3 99.03(5) . . ?
P3 Ru2 Cl3 91.26(6) . . ?
F1 Ru2 Cl5 89.17(9) . . ?
F2 Ru2 Cl5 88.41(9) . . ?
P4 Ru2 Cl5 90.18(6) . . ?
P3 Ru2 Cl5 100.34(6) . . ?
Cl3 Ru2 Cl5 164.17(5) . . ?
F1 Ru2 Ru1 43.40(8) . . ?
F2 Ru2 Ru1 43.83(8) . . ?
P4 Ru2 Ru1 123.08(4) . . ?
P3 Ru2 Ru1 122.82(4) . . ?
Cl3 Ru2 Ru1 47.89(4) . . ?
Cl5 Ru2 Ru1 116.29(5) . . ?
F1 Ru2 Tl1 43.86(8) . . ?
F2 Ru2 Tl1 55.12(8) . . ?
P4 Ru2 Tl1 111.45(5) . . ?
P3 Ru2 Tl1 138.02(5) . . ?
Cl3 Ru2 Tl1 112.46(4) . . ?
Cl5 Ru2 Tl1 51.85(4) . . ?
Ru1 Ru2 Tl1 65.13(2) . . ?
Ru2 Cl3 Ru1 84.42(5) . . ?
Ru1 Cl4 Tl1 87.54(5) . . ?
Ru2 Cl5 Tl1 88.66(5) . . ?
C13 P1 C1 103.0(3) . . ?
C13 P1 C7 103.6(3) . . ?
C1 P1 C7 96.1(3) . . ?
C13 P1 Ru1 112.2(2) . . ?
C1 P1 Ru1 124.6(2) . . ?
C7 P1 Ru1 114.5(2) . . ?
C31 P2 C25 103.6(3) . . ?
C31 P2 C19 100.5(3) . . ?
C25 P2 C19 97.1(3) . . ?
C31 P2 Ru1 117.27(18) . . ?
C25 P2 Ru1 110.90(19) . . ?
C19 P2 Ru1 124.1(2) . . ?
C49 P3 C43 102.6(3) . . ?
C49 P3 C37 93.3(3) . . ?
C43 P3 C37 103.6(3) . . ?
C49 P3 Ru2 113.6(2) . . ?
C43 P3 Ru2 114.32(19) . . ?
C37 P3 Ru2 125.5(2) . . ?
C55 P4 C67 102.0(3) . . ?
C55 P4 C61 99.4(3) . . ?
C67 P4 C61 103.5(3) . . ?
C55 P4 Ru2 122.1(2) . . ?
C67 P4 Ru2 114.6(2) . . ?
C61 P4 Ru2 112.7(2) . . ?
Ru1 F1 Ru2 92.84(11) . . ?
Ru1 F1 Tl1 101.71(12) . . ?
Ru2 F1 Tl1 101.13(11) . . ?
Ru1 F2 Ru2 91.56(13) . . ?
Ru1 F2 Tl1 89.22(11) . . ?
Ru2 F2 Tl1 88.50(10) . . ?
C6 C1 C2 117.3(6) . . ?
C6 C1 P1 125.6(5) . . ?
C2 C1 P1 117.1(5) . . ?
C1 C6 C5 121.4(8) . . ?
C4 C5 C6 120.7(8) . . ?
C3 C4 C5 119.5(8) . . ?
C4 C3 C2 120.8(8) . . ?
C3 C2 C1 120.3(8) . . ?
C8 C7 C12 118.7(6) . . ?
C8 C7 P1 121.6(5) . . ?
C12 C7 P1 119.3(5) . . ?
C7 C8 C9 120.8(8) . . ?
C10 C9 C8 120.0(9) . . ?
C11 C10 C9 119.9(8) . . ?
C10 C11 C12 121.0(8) . . ?
C11 C12 C7 119.6(8) . . ?
C14 C13 C18 117.4(6) . . ?
C14 C13 P1 123.1(5) . . ?
C18 C13 P1 119.1(4) . . ?
C15 C14 C13 120.8(6) . . ?
C16 C15 C14 120.7(6) . . ?
C17 C16 C15 119.5(6) . . ?
C16 C17 C18 121.0(6) . . ?
C17 C18 C13 120.5(6) . . ?
C24 C19 C20 118.2(6) . . ?
C24 C19 P2 122.5(5) . . ?
C20 C19 P2 119.2(5) . . ?
C19 C20 C21 121.1(8) . . ?
C22 C21 C20 119.2(8) . . ?
C21 C22 C23 121.7(8) . . ?
C22 C23 C24 117.2(9) . . ?
C19 C24 C23 122.5(8) . . ?
C26 C25 C30 118.2(6) . . ?
C26 C25 P2 124.5(5) . . ?
C30 C25 P2 116.9(4) . . ?
C25 C26 C27 120.2(7) . . ?
C28 C27 C26 121.3(8) . . ?
C29 C28 C27 118.9(6) . . ?
C28 C29 C30 120.7(7) . . ?
C25 C30 C29 120.7(6) . . ?
C32 C31 C36 118.5(5) . . ?
C32 C31 P2 121.3(5) . . ?
C36 C31 P2 120.0(4) . . ?
C33 C32 C31 121.0(6) . . ?
C32 C33 C34 120.0(6) . . ?
C35 C34 C33 119.4(6) . . ?
C34 C35 C36 121.3(6) . . ?
C35 C36 C31 119.9(6) . . ?
C38 C37 C42 118.6(6) . . ?
C38 C37 P3 118.8(5) . . ?
C42 C37 P3 121.9(6) . . ?
C37 C38 C39 120.6(8) . . ?
C40 C39 C38 119.9(9) . . ?
C41 C40 C39 119.3(8) . . ?
C40 C41 C42 122.6(9) . . ?
C41 C42 C37 118.8(9) . . ?
C44 C43 C48 117.2(7) . . ?
C44 C43 P3 123.7(6) . . ?
C48 C43 P3 118.9(5) . . ?
C45 C44 C43 121.1(8) . . ?
C46 C45 C44 120.6(9) . . ?
C45 C46 C47 119.6(9) . . ?
C46 C47 C48 121.2(9) . . ?
C47 C48 C43 120.2(8) . . ?
C50 C49 C54 117.4(7) . . ?
C50 C49 P3 119.9(6) . . ?
C54 C49 P3 122.2(6) . . ?
C49 C50 C51 121.7(10) . . ?
C52 C51 C50 120.0(11) . . ?
C53 C52 C51 120.0(9) . . ?
C52 C53 C54 120.6(10) . . ?
C49 C54 C53 120.2(9) . . ?
C56 C55 C60 119.8(6) . . ?
C56 C55 P4 123.6(5) . . ?
C60 C55 P4 116.5(5) . . ?
C55 C56 C57 120.4(7) . . ?
C58 C57 C56 118.4(8) . . ?
C59 C58 C57 121.6(8) . . ?
C58 C59 C60 120.4(8) . . ?
C59 C60 C55 119.3(7) . . ?
C66 C61 C62 117.9(6) . . ?
C66 C61 P4 122.4(5) . . ?
C62 C61 P4 119.7(5) . . ?
C63 C62 C61 119.8(7) . . ?
C64 C63 C62 120.5(8) . . ?
C65 C64 C63 120.5(7) . . ?
C64 C65 C66 119.4(7) . . ?
C61 C66 C65 121.7(7) . . ?
C72 C67 C68 118.6(6) . . ?
C72 C67 P4 123.8(5) . . ?
C68 C67 P4 117.5(4) . . ?
C69 C68 C67 120.7(6) . . ?
C68 C69 C70 118.8(8) . . ?
C71 C70 C69 121.0(7) . . ?
C70 C71 C72 119.9(7) . . ?
C67 C72 C71 120.9(7) . . ?
Cl1S C1S Cl2S 124.5(15) . . ?
Cl3S C2S Cl4S 111.2(14) . . ?

loop_
_geom_bond_atom_site_label_1
_geom_bond_atom_site_label_2
_geom_bond_distance
_geom_bond_site_symmetry_2
_geom_bond_publ_flag
Tl1 F1 2.668(3) . ?
Tl1 Cl5 2.9719(17) . ?
Tl1 Cl4 3.0195(19) . ?
Tl1 F2 3.101(3) . ?
Tl1 Ru2 3.7783(11) . ?
Tl1 Ru1 3.7835(12) . ?
Ru1 F1 2.195(3) . ?
Ru1 F2 2.211(3) . ?
Ru1 P1 2.2677(16) . ?
Ru1 P2 2.2766(15) . ?
Ru1 Cl3 2.3785(16) . ?
Ru1 Cl4 2.4130(16) . ?
Ru1 Ru2 3.1909(11) . ?
Ru2 F1 2.209(3) . ?
Ru2 F2 2.242(4) . ?
Ru2 P4 2.2686(17) . ?
Ru2 P3 2.2848(17) . ?
Ru2 Cl3 2.3709(16) . ?
Ru2 Cl5 2.4038(16) . ?
P1 C13 1.834(6) . ?
P1 C1 1.849(6) . ?
P1 C7 1.853(6) . ?
P2 C31 1.839(6) . ?
P2 C25 1.847(6) . ?
P2 C19 1.860(6) . ?
P3 C49 1.836(6) . ?
P3 C43 1.846(7) . ?
P3 C37 1.865(6) . ?
P4 C55 1.835(6) . ?
P4 C67 1.839(6) . ?
P4 C61 1.850(6) . ?
C1 C6 1.375(10) . ?
C1 C2 1.399(10) . ?
C6 C5 1.379(11) . ?
C5 C4 1.365(14) . ?
C4 C3 1.350(14) . ?
C3 C2 1.393(11) . ?
C7 C8 1.387(10) . ?
C7 C12 1.410(9) . ?
C8 C9 1.401(10) . ?
C9 C10 1.391(13) . ?
C10 C11 1.366(13) . ?
C11 C12 1.405(11) . ?
C13 C14 1.397(8) . ?
C13 C18 1.411(9) . ?
C14 C15 1.391(9) . ?
C15 C16 1.381(10) . ?
C16 C17 1.360(10) . ?
C17 C18 1.396(9) . ?
C19 C24 1.357(10) . ?
C19 C20 1.377(9) . ?
C20 C21 1.389(11) . ?
C21 C22 1.356(14) . ?
C22 C23 1.380(14) . ?
C23 C24 1.400(10) . ?
C25 C26 1.387(9) . ?
C25 C30 1.389(8) . ?
C26 C27 1.392(11) . ?
C27 C28 1.374(12) . ?
C28 C29 1.368(11) . ?
C29 C30 1.395(9) . ?
C31 C32 1.392(8) . ?
C31 C36 1.414(8) . ?
C32 C33 1.388(9) . ?
C33 C34 1.400(10) . ?
C34 C35 1.377(10) . ?
C35 C36 1.384(9) . ?
C37 C38 1.372(10) . ?
C37 C42 1.397(10) . ?
C38 C39 1.392(10) . ?
C39 C40 1.365(14) . ?
C40 C41 1.342(14) . ?
C41 C42 1.373(12) . ?
C43 C44 1.397(9) . ?
C43 C48 1.414(10) . ?
C44 C45 1.393(13) . ?
C45 C46 1.359(16) . ?
C46 C47 1.376(14) . ?
C47 C48 1.382(11) . ?
C49 C50 1.380(11) . ?
C49 C54 1.382(10) . ?
C50 C51 1.385(12) . ?
C51 C52 1.362(19) . ?
C52 C53 1.346(17) . ?
C53 C54 1.410(12) . ?
C55 C56 1.386(10) . ?
C55 C60 1.413(9) . ?
C56 C57 1.408(10) . ?
C57 C58 1.395(14) . ?
C58 C59 1.368(14) . ?
C59 C60 1.387(10) . ?
C61 C66 1.370(9) . ?
C61 C62 1.399(10) . ?
C62 C63 1.390(11) . ?
C63 C64 1.363(12) . ?
C64 C65 1.356(12) . ?
C65 C66 1.391(10) . ?
C67 C72 1.373(9) . ?
C67 C68 1.402(9) . ?
C68 C69 1.384(10) . ?
C69 C70 1.391(12) . ?
C70 C71 1.357(12) . ?
C71 C72 1.386(11) . ?
C1S Cl1S 1.555(16) . ?
C1S Cl2S 1.623(19) . ?
Cl3S C2S 1.621(19) . ?
C2S Cl4S 1.789(18) . ?
Cl5S C3S 1.65(3) . ?

loop_
_geom_torsion_atom_site_label_1
_geom_torsion_atom_site_label_2
_geom_torsion_atom_site_label_3
_geom_torsion_atom_site_label_4
_geom_torsion
_geom_torsion_site_symmetry_1
_geom_torsion_site_symmetry_2
_geom_torsion_site_symmetry_3
_geom_torsion_site_symmetry_4
_geom_torsion_publ_flag
Cl5 Tl1 Ru1 F1 54.61(12) . . . . ?
Cl4 Tl1 Ru1 F1 -138.70(12) . . . . ?
F2 Tl1 Ru1 F1 99.10(15) . . . . ?
Ru2 Tl1 Ru1 F1 48.31(11) . . . . ?
F1 Tl1 Ru1 F2 -99.10(15) . . . . ?
Cl5 Tl1 Ru1 F2 -44.49(11) . . . . ?
Cl4 Tl1 Ru1 F2 122.20(12) . . . . ?
Ru2 Tl1 Ru1 F2 -50.79(11) . . . . ?
F1 Tl1 Ru1 P1 -158.12(12) . . . . ?
Cl5 Tl1 Ru1 P1 -103.51(7) . . . . ?
Cl4 Tl1 Ru1 P1 63.18(7) . . . . ?
F2 Tl1 Ru1 P1 -59.02(12) . . . . ?
Ru2 Tl1 Ru1 P1 -109.81(6) . . . . ?
F1 Tl1 Ru1 P2 67.80(12) . . . . ?
Cl5 Tl1 Ru1 P2 122.41(6) . . . . ?
Cl4 Tl1 Ru1 P2 -70.90(7) . . . . ?
F2 Tl1 Ru1 P2 166.90(12) . . . . ?
Ru2 Tl1 Ru1 P2 116.11(5) . . . . ?
F1 Tl1 Ru1 Cl3 -40.87(12) . . . . ?
Cl5 Tl1 Ru1 Cl3 13.74(5) . . . . ?
Cl4 Tl1 Ru1 Cl3 -179.57(6) . . . . ?
F2 Tl1 Ru1 Cl3 58.23(12) . . . . ?
Ru2 Tl1 Ru1 Cl3 7.44(4) . . . . ?
F1 Tl1 Ru1 Cl4 138.70(12) . . . . ?
Cl5 Tl1 Ru1 Cl4 -166.69(6) . . . . ?
F2 Tl1 Ru1 Cl4 -122.20(12) . . . . ?
Ru2 Tl1 Ru1 Cl4 -172.99(5) . . . . ?
F1 Tl1 Ru1 Ru2 -48.31(11) . . . . ?
Cl5 Tl1 Ru1 Ru2 6.30(3) . . . . ?
Cl4 Tl1 Ru1 Ru2 172.99(5) . . . . ?
F2 Tl1 Ru1 Ru2 50.79(11) . . . . ?
F2 Ru1 Ru2 F1 112.92(17) . . . . ?
P1 Ru1 Ru2 F1 170.42(13) . . . . ?
P2 Ru1 Ru2 F1 -60.14(13) . . . . ?
Cl3 Ru1 Ru2 F1 -122.46(13) . . . . ?
Cl4 Ru1 Ru2 F1 54.50(13) . . . . ?
Tl1 Ru1 Ru2 F1 48.20(12) . . . . ?
F1 Ru1 Ru2 F2 -112.92(17) . . . . ?
P1 Ru1 Ru2 F2 57.51(13) . . . . ?
P2 Ru1 Ru2 F2 -173.06(12) . . . . ?
Cl3 Ru1 Ru2 F2 124.62(13) . . . . ?
Cl4 Ru1 Ru2 F2 -58.42(13) . . . . ?
Tl1 Ru1 Ru2 F2 -64.71(12) . . . . ?
F1 Ru1 Ru2 P4 52.11(13) . . . . ?
F2 Ru1 Ru2 P4 165.02(13) . . . . ?
P1 Ru1 Ru2 P4 -137.47(7) . . . . ?
P2 Ru1 Ru2 P4 -8.04(7) . . . . ?
Cl3 Ru1 Ru2 P4 -70.36(7) . . . . ?
Cl4 Ru1 Ru2 P4 106.60(7) . . . . ?
Tl1 Ru1 Ru2 P4 100.31(6) . . . . ?
F1 Ru1 Ru2 P3 179.26(13) . . . . ?
F2 Ru1 Ru2 P3 -67.83(13) . . . . ?
P1 Ru1 Ru2 P3 -10.32(7) . . . . ?
P2 Ru1 Ru2 P3 119.12(7) . . . . ?
Cl3 Ru1 Ru2 P3 56.80(7) . . . . ?
Cl4 Ru1 Ru2 P3 -126.24(7) . . . . ?
Tl1 Ru1 Ru2 P3 -132.54(5) . . . . ?
F1 Ru1 Ru2 Cl3 122.46(13) . . . . ?
F2 Ru1 Ru2 Cl3 -124.62(13) . . . . ?
P1 Ru1 Ru2 Cl3 -67.11(7) . . . . ?
P2 Ru1 Ru2 Cl3 62.32(7) . . . . ?
Cl4 Ru1 Ru2 Cl3 176.96(7) . . . . ?
Tl1 Ru1 Ru2 Cl3 170.67(5) . . . . ?
F1 Ru1 Ru2 Cl5 -56.91(13) . . . . ?
F2 Ru1 Ru2 Cl5 56.01(12) . . . . ?
P1 Ru1 Ru2 Cl5 113.51(7) . . . . ?
P2 Ru1 Ru2 Cl5 -117.05(7) . . . . ?
Cl3 Ru1 Ru2 Cl5 -179.37(6) . . . . ?
Cl4 Ru1 Ru2 Cl5 -2.41(6) . . . . ?
Tl1 Ru1 Ru2 Cl5 -8.71(4) . . . . ?
F1 Ru1 Ru2 Tl1 -48.20(12) . . . . ?
F2 Ru1 Ru2 Tl1 64.71(12) . . . . ?
P1 Ru1 Ru2 Tl1 122.22(5) . . . . ?
P2 Ru1 Ru2 Tl1 -108.35(5) . . . . ?
Cl3 Ru1 Ru2 Tl1 -170.67(5) . . . . ?
Cl4 Ru1 Ru2 Tl1 6.29(4) . . . . ?
Cl5 Tl1 Ru2 F1 142.26(13) . . . . ?
Cl4 Tl1 Ru2 F1 -52.13(12) . . . . ?
F2 Tl1 Ru2 F1 -97.43(15) . . . . ?
Ru1 Tl1 Ru2 F1 -47.67(12) . . . . ?
F1 Tl1 Ru2 F2 97.43(15) . . . . ?
Cl5 Tl1 Ru2 F2 -120.31(11) . . . . ?
Cl4 Tl1 Ru2 F2 45.30(10) . . . . ?
Ru1 Tl1 Ru2 F2 49.76(10) . . . . ?
F1 Tl1 Ru2 P4 -69.99(12) . . . . ?
Cl5 Tl1 Ru2 P4 72.28(6) . . . . ?
Cl4 Tl1 Ru2 P4 -122.12(5) . . . . ?
F2 Tl1 Ru2 P4 -167.41(11) . . . . ?
Ru1 Tl1 Ru2 P4 -117.66(4) . . . . ?
F1 Tl1 Ru2 P3 159.88(13) . . . . ?
Cl5 Tl1 Ru2 P3 -57.86(8) . . . . ?
Cl4 Tl1 Ru2 P3 107.75(7) . . . . ?
F2 Tl1 Ru2 P3 62.45(12) . . . . ?
Ru1 Tl1 Ru2 P3 112.20(6) . . . . ?
F1 Tl1 Ru2 Cl3 40.19(12) . . . . ?
Cl5 Tl1 Ru2 Cl3 -177.54(6) . . . . ?
Cl4 Tl1 Ru2 Cl3 -11.94(5) . . . . ?
F2 Tl1 Ru2 Cl3 -57.23(11) . . . . ?
Ru1 Tl1 Ru2 Cl3 -7.48(4) . . . . ?
F1 Tl1 Ru2 Cl5 -142.26(13) . . . . ?
Cl4 Tl1 Ru2 Cl5 165.60(6) . . . . ?
F2 Tl1 Ru2 Cl5 120.31(11) . . . . ?
Ru1 Tl1 Ru2 Cl5 170.06(5) . . . . ?
F1 Tl1 Ru2 Ru1 47.67(12) . . . . ?
Cl5 Tl1 Ru2 Ru1 -170.06(5) . . . . ?
Cl4 Tl1 Ru2 Ru1 -4.46(3) . . . . ?
F2 Tl1 Ru2 Ru1 -49.76(10) . . . . ?
F1 Ru2 Cl3 Ru1 36.40(9) . . . . ?
F2 Ru2 Cl3 Ru1 -35.50(9) . . . . ?
P4 Ru2 Cl3 Ru1 126.96(5) . . . . ?
P3 Ru2 Cl3 Ru1 -135.31(5) . . . . ?
Cl5 Ru2 Cl3 Ru1 2.1(2) . . . . ?
Tl1 Ru2 Cl3 Ru1 9.16(5) . . . . ?
F1 Ru1 Cl3 Ru2 -36.66(9) . . . . ?
F2 Ru1 Cl3 Ru2 36.01(9) . . . . ?
P1 Ru1 Cl3 Ru2 127.02(5) . . . . ?
P2 Ru1 Cl3 Ru2 -132.13(5) . . . . ?
Cl4 Ru1 Cl3 Ru2 -10.4(2) . . . . ?
Tl1 Ru1 Cl3 Ru2 -9.12(5) . . . . ?
F1 Ru1 Cl4 Tl1 27.12(8) . . . . ?
F2 Ru1 Cl4 Tl1 -43.90(9) . . . . ?
P1 Ru1 Cl4 Tl1 -135.88(5) . . . . ?
P2 Ru1 Cl4 Tl1 123.42(5) . . . . ?
Cl3 Ru1 Cl4 Tl1 1.5(2) . . . . ?
Ru2 Ru1 Cl4 Tl1 -7.16(5) . . . . ?
F1 Tl1 Cl4 Ru1 -23.72(7) . . . . ?
Cl5 Tl1 Cl4 Ru1 16.83(7) . . . . ?
F2 Tl1 Cl4 Ru1 33.15(8) . . . . ?
Ru2 Tl1 Cl4 Ru1 5.36(4) . . . . ?
F1 Ru2 Cl5 Tl1 -25.09(9) . . . . ?
F2 Ru2 Cl5 Tl1 45.11(9) . . . . ?
P4 Ru2 Cl5 Tl1 -117.55(5) . . . . ?
P3 Ru2 Cl5 Tl1 144.85(5) . . . . ?
Cl3 Ru2 Cl5 Tl1 8.4(2) . . . . ?
Ru1 Ru2 Cl5 Tl1 10.06(5) . . . . ?
F1 Tl1 Cl5 Ru2 21.96(8) . . . . ?
Cl4 Tl1 Cl5 Ru2 -18.22(7) . . . . ?
F2 Tl1 Cl5 Ru2 -34.57(8) . . . . ?
Ru1 Tl1 Cl5 Ru2 -7.59(4) . . . . ?
F1 Ru1 P1 C13 70.7(4) . . . . ?
F2 Ru1 P1 C13 84.6(2) . . . . ?
P2 Ru1 P1 C13 -90.8(2) . . . . ?
Cl3 Ru1 P1 C13 5.1(2) . . . . ?
Cl4 Ru1 P1 C13 174.9(2) . . . . ?
Ru2 Ru1 P1 C13 48.3(2) . . . . ?
Tl1 Ru1 P1 C13 129.3(2) . . . . ?
F1 Ru1 P1 C1 -164.2(4) . . . . ?
F2 Ru1 P1 C1 -150.2(3) . . . . ?
P2 Ru1 P1 C1 34.3(3) . . . . ?
Cl3 Ru1 P1 C1 130.2(3) . . . . ?
Cl4 Ru1 P1 C1 -59.9(3) . . . . ?
Ru2 Ru1 P1 C1 173.4(3) . . . . ?
Tl1 Ru1 P1 C1 -105.6(3) . . . . ?
F1 Ru1 P1 C7 -47.0(4) . . . . ?
F2 Ru1 P1 C7 -33.1(2) . . . . ?
P2 Ru1 P1 C7 151.5(2) . . . . ?
Cl3 Ru1 P1 C7 -112.6(2) . . . . ?
Cl4 Ru1 P1 C7 57.2(2) . . . . ?
Ru2 Ru1 P1 C7 -69.4(2) . . . . ?
Tl1 Ru1 P1 C7 11.6(2) . . . . ?
F1 Ru1 P2 C31 -114.7(2) . . . . ?
F2 Ru1 P2 C31 -99.6(5) . . . . ?
P1 Ru1 P2 C31 59.8(2) . . . . ?
Cl3 Ru1 P2 C31 -36.5(2) . . . . ?
Cl4 Ru1 P2 C31 156.3(2) . . . . ?
Ru2 Ru1 P2 C31 -77.6(2) . . . . ?
Tl1 Ru1 P2 C31 -154.7(2) . . . . ?
F1 Ru1 P2 C25 4.0(2) . . . . ?
F2 Ru1 P2 C25 19.1(5) . . . . ?
P1 Ru1 P2 C25 178.4(2) . . . . ?
Cl3 Ru1 P2 C25 82.2(2) . . . . ?
Cl4 Ru1 P2 C25 -85.1(2) . . . . ?
Ru2 Ru1 P2 C25 41.1(2) . . . . ?
Tl1 Ru1 P2 C25 -36.1(2) . . . . ?
F1 Ru1 P2 C19 118.7(2) . . . . ?
F2 Ru1 P2 C19 133.8(4) . . . . ?
P1 Ru1 P2 C19 -66.9(2) . . . . ?
Cl3 Ru1 P2 C19 -163.1(2) . . . . ?
Cl4 Ru1 P2 C19 29.6(2) . . . . ?
Ru2 Ru1 P2 C19 155.8(2) . . . . ?
Tl1 Ru1 P2 C19 78.6(2) . . . . ?
F1 Ru2 P3 C49 34.4(5) . . . . ?
F2 Ru2 P3 C49 -8.4(3) . . . . ?
P4 Ru2 P3 C49 169.9(3) . . . . ?
Cl3 Ru2 P3 C49 70.6(3) . . . . ?
Cl5 Ru2 P3 C49 -98.6(3) . . . . ?
Ru1 Ru2 P3 C49 32.2(3) . . . . ?
Tl1 Ru2 P3 C49 -56.0(3) . . . . ?
F1 Ru2 P3 C43 -82.9(5) . . . . ?
F2 Ru2 P3 C43 -125.6(2) . . . . ?
P4 Ru2 P3 C43 52.6(2) . . . . ?
Cl3 Ru2 P3 C43 -46.7(2) . . . . ?
Cl5 Ru2 P3 C43 144.2(2) . . . . ?
Ru1 Ru2 P3 C43 -85.0(2) . . . . ?
Tl1 Ru2 P3 C43 -173.2(2) . . . . ?
F1 Ru2 P3 C37 147.3(4) . . . . ?
F2 Ru2 P3 C37 104.6(3) . . . . ?
P4 Ru2 P3 C37 -77.1(3) . . . . ?
Cl3 Ru2 P3 C37 -176.4(3) . . . . ?
Cl5 Ru2 P3 C37 14.4(3) . . . . ?
Ru1 Ru2 P3 C37 145.2(2) . . . . ?
Tl1 Ru2 P3 C37 57.0(3) . . . . ?
F1 Ru2 P4 C55 -168.2(3) . . . . ?
F2 Ru2 P4 C55 -164.3(4) . . . . ?
P3 Ru2 P4 C55 21.4(3) . . . . ?
Cl3 Ru2 P4 C55 113.9(3) . . . . ?
Cl5 Ru2 P4 C55 -79.1(3) . . . . ?
Ru1 Ru2 P4 C55 158.9(3) . . . . ?
Tl1 Ru2 P4 C55 -127.6(3) . . . . ?
F1 Ru2 P4 C67 68.0(2) . . . . ?
F2 Ru2 P4 C67 71.9(4) . . . . ?
P3 Ru2 P4 C67 -102.4(2) . . . . ?
Cl3 Ru2 P4 C67 -9.9(2) . . . . ?
Cl5 Ru2 P4 C67 157.2(2) . . . . ?
Ru1 Ru2 P4 C67 35.1(2) . . . . ?
Tl1 Ru2 P4 C67 108.7(2) . . . . ?
F1 Ru2 P4 C61 -50.1(2) . . . . ?
F2 Ru2 P4 C61 -46.1(4) . . . . ?
P3 Ru2 P4 C61 139.6(2) . . . . ?
Cl3 Ru2 P4 C61 -128.0(2) . . . . ?
Cl5 Ru2 P4 C61 39.1(2) . . . . ?
Ru1 Ru2 P4 C61 -82.9(2) . . . . ?
Tl1 Ru2 P4 C61 -9.4(2) . . . . ?
F2 Ru1 F1 Ru2 -43.16(11) . . . . ?
P1 Ru1 F1 Ru2 -28.4(4) . . . . ?
P2 Ru1 F1 Ru2 133.27(9) . . . . ?
Cl3 Ru1 F1 Ru2 39.67(8) . . . . ?
Cl4 Ru1 F1 Ru2 -133.74(10) . . . . ?
Tl1 Ru1 F1 Ru2 -101.98(13) . . . . ?
F2 Ru1 F1 Tl1 58.83(11) . . . . ?
P1 Ru1 F1 Tl1 73.5(3) . . . . ?
P2 Ru1 F1 Tl1 -124.75(9) . . . . ?
Cl3 Ru1 F1 Tl1 141.66(10) . . . . ?
Cl4 Ru1 F1 Tl1 -31.76(9) . . . . ?
Ru2 Ru1 F1 Tl1 101.98(13) . . . . ?
F2 Ru2 F1 Ru1 42.69(11) . . . . ?
P4 Ru2 F1 Ru1 -138.56(9) . . . . ?
P3 Ru2 F1 Ru1 -2.6(5) . . . . ?
Cl3 Ru2 F1 Ru1 -39.85(8) . . . . ?
Cl5 Ru2 F1 Ru1 131.30(10) . . . . ?
Tl1 Ru2 F1 Ru1 102.53(14) . . . . ?
F2 Ru2 F1 Tl1 -59.84(11) . . . . ?
P4 Ru2 F1 Tl1 118.91(9) . . . . ?
P3 Ru2 F1 Tl1 -105.1(4) . . . . ?
Cl3 Ru2 F1 Tl1 -142.38(10) . . . . ?
Cl5 Ru2 F1 Tl1 28.77(9) . . . . ?
Ru1 Ru2 F1 Tl1 -102.53(14) . . . . ?
Cl5 Tl1 F1 Ru1 -119.79(11) . . . . ?
Cl4 Tl1 F1 Ru1 26.82(8) . . . . ?
F2 Tl1 F1 Ru1 -47.05(10) . . . . ?
Ru2 Tl1 F1 Ru1 -95.30(14) . . . . ?
Cl5 Tl1 F1 Ru2 -24.49(8) . . . . ?
Cl4 Tl1 F1 Ru2 122.12(12) . . . . ?
F2 Tl1 F1 Ru2 48.26(10) . . . . ?
Ru1 Tl1 F1 Ru2 95.30(14) . . . . ?
F1 Ru1 F2 Ru2 42.35(11) . . . . ?
P1 Ru1 F2 Ru2 -133.26(9) . . . . ?
P2 Ru1 F2 Ru2 26.5(5) . . . . ?
Cl3 Ru1 F2 Ru2 -38.25(8) . . . . ?
Cl4 Ru1 F2 Ru2 130.91(9) . . . . ?
Tl1 Ru1 F2 Ru2 88.48(10) . . . . ?
F1 Ru1 F2 Tl1 -46.13(10) . . . . ?
P1 Ru1 F2 Tl1 138.26(7) . . . . ?
P2 Ru1 F2 Tl1 -62.0(4) . . . . ?
Cl3 Ru1 F2 Tl1 -126.73(8) . . . . ?
Cl4 Ru1 F2 Tl1 42.43(7) . . . . ?
Ru2 Ru1 F2 Tl1 -88.48(11) . . . . ?
F1 Ru2 F2 Ru1 -42.27(11) . . . . ?
P4 Ru2 F2 Ru1 -46.4(3) . . . . ?
P3 Ru2 F2 Ru1 127.82(9) . . . . ?
Cl3 Ru2 F2 Ru1 38.47(8) . . . . ?
Cl5 Ru2 F2 Ru1 -131.96(10) . . . . ?
Tl1 Ru2 F2 Ru1 -89.18(11) . . . . ?
F1 Ru2 F2 Tl1 46.91(10) . . . . ?
P4 Ru2 F2 Tl1 42.7(3) . . . . ?
P3 Ru2 F2 Tl1 -143.00(6) . . . . ?
Cl3 Ru2 F2 Tl1 127.65(8) . . . . ?
Cl5 Ru2 F2 Tl1 -42.78(7) . . . . ?
Ru1 Ru2 F2 Tl1 89.18(11) . . . . ?
F1 Tl1 F2 Ru1 45.37(11) . . . . ?
Cl5 Tl1 F2 Ru1 129.06(12) . . . . ?
Cl4 Tl1 F2 Ru1 -36.61(7) . . . . ?
Ru2 Tl1 F2 Ru1 91.58(13) . . . . ?
F1 Tl1 F2 Ru2 -46.21(11) . . . . ?
Cl5 Tl1 F2 Ru2 37.48(7) . . . . ?
Cl4 Tl1 F2 Ru2 -128.19(11) . . . . ?
Ru1 Tl1 F2 Ru2 -91.58(13) . . . . ?
C13 P1 C1 C6 26.3(7) . . . . ?
C7 P1 C1 C6 131.8(6) . . . . ?
Ru1 P1 C1 C6 -102.7(6) . . . . ?
C13 P1 C1 C2 -154.5(6) . . . . ?
C7 P1 C1 C2 -49.0(6) . . . . ?
Ru1 P1 C1 C2 76.5(6) . . . . ?
C2 C1 C6 C5 0.6(12) . . . . ?
P1 C1 C6 C5 179.8(7) . . . . ?
C1 C6 C5 C4 -0.8(14) . . . . ?
C6 C5 C4 C3 1.6(17) . . . . ?
C5 C4 C3 C2 -2.2(17) . . . . ?
C4 C3 C2 C1 2.1(16) . . . . ?
C6 C1 C2 C3 -1.2(12) . . . . ?
P1 C1 C2 C3 179.5(7) . . . . ?
C13 P1 C7 C8 -134.0(6) . . . . ?
C1 P1 C7 C8 121.0(6) . . . . ?
Ru1 P1 C7 C8 -11.5(7) . . . . ?
C13 P1 C7 C12 52.6(6) . . . . ?
C1 P1 C7 C12 -52.4(6) . . . . ?
Ru1 P1 C7 C12 175.1(5) . . . . ?
C12 C7 C8 C9 2.3(11) . . . . ?
P1 C7 C8 C9 -171.2(6) . . . . ?
C7 C8 C9 C10 -2.4(13) . . . . ?
C8 C9 C10 C11 1.2(14) . . . . ?
C9 C10 C11 C12 0.1(14) . . . . ?
C10 C11 C12 C7 -0.2(12) . . . . ?
C8 C7 C12 C11 -1.0(11) . . . . ?
P1 C7 C12 C11 172.6(6) . . . . ?
C1 P1 C13 C14 119.0(5) . . . . ?
C7 P1 C13 C14 19.3(6) . . . . ?
Ru1 P1 C13 C14 -104.8(5) . . . . ?
C1 P1 C13 C18 -69.3(5) . . . . ?
C7 P1 C13 C18 -169.0(5) . . . . ?
Ru1 P1 C13 C18 67.0(5) . . . . ?
C18 C13 C14 C15 3.1(9) . . . . ?
P1 C13 C14 C15 175.0(5) . . . . ?
C13 C14 C15 C16 -0.7(10) . . . . ?
C14 C15 C16 C17 -1.9(10) . . . . ?
C15 C16 C17 C18 1.8(11) . . . . ?
C16 C17 C18 C13 0.7(11) . . . . ?
C14 C13 C18 C17 -3.2(9) . . . . ?
P1 C13 C18 C17 -175.4(5) . . . . ?
C31 P2 C19 C24 -121.9(6) . . . . ?
C25 P2 C19 C24 132.8(6) . . . . ?
Ru1 P2 C19 C24 11.6(6) . . . . ?
C31 P2 C19 C20 58.8(6) . . . . ?
C25 P2 C19 C20 -46.4(6) . . . . ?
Ru1 P2 C19 C20 -167.6(5) . . . . ?
C24 C19 C20 C21 1.7(11) . . . . ?
P2 C19 C20 C21 -179.1(6) . . . . ?
C19 C20 C21 C22 -1.0(13) . . . . ?
C20 C21 C22 C23 -0.1(14) . . . . ?
C21 C22 C23 C24 0.4(14) . . . . ?
C20 C19 C24 C23 -1.3(11) . . . . ?
P2 C19 C24 C23 179.4(7) . . . . ?
C22 C23 C24 C19 0.3(13) . . . . ?
C31 P2 C25 C26 -10.5(7) . . . . ?
C19 P2 C25 C26 92.2(6) . . . . ?
Ru1 P2 C25 C26 -137.1(6) . . . . ?
C31 P2 C25 C30 177.3(4) . . . . ?
C19 P2 C25 C30 -80.0(5) . . . . ?
Ru1 P2 C25 C30 50.6(5) . . . . ?
C30 C25 C26 C27 1.9(12) . . . . ?
P2 C25 C26 C27 -170.2(7) . . . . ?
C25 C26 C27 C28 -1.4(15) . . . . ?
C26 C27 C28 C29 0.1(15) . . . . ?
C27 C28 C29 C30 0.4(13) . . . . ?
C26 C25 C30 C29 -1.4(10) . . . . ?
P2 C25 C30 C29 171.3(5) . . . . ?
C28 C29 C30 C25 0.2(11) . . . . ?
C25 P2 C31 C32 126.6(5) . . . . ?
C19 P2 C31 C32 26.6(5) . . . . ?
Ru1 P2 C31 C32 -110.9(5) . . . . ?
C25 P2 C31 C36 -59.1(5) . . . . ?
C19 P2 C31 C36 -159.1(5) . . . . ?
Ru1 P2 C31 C36 63.4(5) . . . . ?
C36 C31 C32 C33 -0.9(9) . . . . ?
P2 C31 C32 C33 173.4(5) . . . . ?
C31 C32 C33 C34 0.0(10) . . . . ?
C32 C33 C34 C35 0.7(10) . . . . ?
C33 C34 C35 C36 -0.3(10) . . . . ?
C34 C35 C36 C31 -0.7(10) . . . . ?
C32 C31 C36 C35 1.3(9) . . . . ?
P2 C31 C36 C35 -173.1(5) . . . . ?
C49 P3 C37 C38 93.2(6) . . . . ?
C43 P3 C37 C38 -163.0(5) . . . . ?
Ru2 P3 C37 C38 -29.1(6) . . . . ?
C49 P3 C37 C42 -77.1(6) . . . . ?
C43 P3 C37 C42 26.6(6) . . . . ?
Ru2 P3 C37 C42 160.5(5) . . . . ?
C42 C37 C38 C39 -2.5(11) . . . . ?
P3 C37 C38 C39 -173.1(6) . . . . ?
C37 C38 C39 C40 1.1(13) . . . . ?
C38 C39 C40 C41 1.2(14) . . . . ?
C39 C40 C41 C42 -2.1(15) . . . . ?
C40 C41 C42 C37 0.6(14) . . . . ?
C38 C37 C42 C41 1.6(11) . . . . ?
P3 C37 C42 C41 172.0(7) . . . . ?
C49 P3 C43 C44 135.5(5) . . . . ?
C37 P3 C43 C44 38.9(6) . . . . ?
Ru2 P3 C43 C44 -101.1(5) . . . . ?
C49 P3 C43 C48 -50.6(5) . . . . ?
C37 P3 C43 C48 -147.2(5) . . . . ?
Ru2 P3 C43 C48 72.9(5) . . . . ?
C48 C43 C44 C45 0.4(10) . . . . ?
P3 C43 C44 C45 174.4(6) . . . . ?
C43 C44 C45 C46 0.3(13) . . . . ?
C44 C45 C46 C47 -1.0(15) . . . . ?
C45 C46 C47 C48 1.0(14) . . . . ?
C46 C47 C48 C43 -0.3(12) . . . . ?
C44 C43 C48 C47 -0.3(9) . . . . ?
P3 C43 C48 C47 -174.6(6) . . . . ?
C43 P3 C49 C50 160.9(6) . . . . ?
C37 P3 C49 C50 -94.4(6) . . . . ?
Ru2 P3 C49 C50 37.0(7) . . . . ?
C43 P3 C49 C54 -27.4(6) . . . . ?
C37 P3 C49 C54 77.4(6) . . . . ?
Ru2 P3 C49 C54 -151.3(5) . . . . ?
C54 C49 C50 C51 -2.3(12) . . . . ?
P3 C49 C50 C51 169.8(7) . . . . ?
C49 C50 C51 C52 -0.3(15) . . . . ?
C50 C51 C52 C53 2.6(16) . . . . ?
C51 C52 C53 C54 -2.2(15) . . . . ?
C50 C49 C54 C53 2.7(11) . . . . ?
P3 C49 C54 C53 -169.2(6) . . . . ?
C52 C53 C54 C49 -0.6(12) . . . . ?
C67 P4 C55 C56 -6.0(6) . . . . ?
C61 P4 C55 C56 100.1(6) . . . . ?
Ru2 P4 C55 C56 -135.4(5) . . . . ?
C67 P4 C55 C60 174.5(5) . . . . ?
C61 P4 C55 C60 -79.4(5) . . . . ?
Ru2 P4 C55 C60 45.1(6) . . . . ?
C60 C55 C56 C57 -3.1(11) . . . . ?
P4 C55 C56 C57 177.4(6) . . . . ?
C55 C56 C57 C58 1.7(13) . . . . ?
C56 C57 C58 C59 -0.4(15) . . . . ?
C57 C58 C59 C60 0.5(15) . . . . ?
C58 C59 C60 C55 -1.9(12) . . . . ?
C56 C55 C60 C59 3.2(10) . . . . ?
P4 C55 C60 C59 -177.3(5) . . . . ?
C55 P4 C61 C66 -5.2(6) . . . . ?
C67 P4 C61 C66 99.6(6) . . . . ?
Ru2 P4 C61 C66 -136.0(5) . . . . ?
C55 P4 C61 C62 173.9(6) . . . . ?
C67 P4 C61 C62 -81.2(6) . . . . ?
Ru2 P4 C61 C62 43.2(6) . . . . ?
C66 C61 C62 C63 3.0(10) . . . . ?
P4 C61 C62 C63 -176.2(6) . . . . ?
C61 C62 C63 C64 -1.8(12) . . . . ?
C62 C63 C64 C65 -0.8(12) . . . . ?
C63 C64 C65 C66 1.9(12) . . . . ?
C62 C61 C66 C65 -1.9(10) . . . . ?
P4 C61 C66 C65 177.3(5) . . . . ?
C64 C65 C66 C61 -0.5(11) . . . . ?
C55 P4 C67 C72 112.9(6) . . . . ?
C61 P4 C67 C72 10.0(7) . . . . ?
Ru2 P4 C67 C72 -113.2(6) . . . . ?
C55 P4 C67 C68 -64.9(5) . . . . ?
C61 P4 C67 C68 -167.9(5) . . . . ?
Ru2 P4 C67 C68 69.0(5) . . . . ?
C72 C67 C68 C69 -2.1(10) . . . . ?
P4 C67 C68 C69 175.8(6) . . . . ?
C67 C68 C69 C70 1.2(11) . . . . ?
C68 C69 C70 C71 1.6(13) . . . . ?
C69 C70 C71 C72 -3.6(14) . . . . ?
C68 C67 C72 C71 0.2(11) . . . . ?
P4 C67 C72 C71 -177.6(6) . . . . ?
C70 C71 C72 C67 2.7(13) . . . . ?
